data_4347880
loop_
_publ_author_name
'Chakarawet, Khetpakorn'
'Knopf, Ioana'
'Nava, Matthew'
'Jiang, Yanfeng'
'Stauber, Julia M.'
'Cummins, Christopher C.'

_publ_section_title
;
 Crystalline Metaphosphate Acid Salts: Synthesis in Organic Media,
 Structures, Hydrogen-Bonding Capability, and Implication of Superacidity.
;
_journal_issue 12
_journal_name_full 'Inorganic chemistry'
_journal_page_first 6178
_journal_page_last 6185
_journal_paper_doi 10.1021/acs.inorgchem.6b00749
_journal_volume 55
_journal_year 2016
_chemical_formula_sum 'C76 H69 N2 O10 P7'
_chemical_formula_weight 1387.12
_chemical_name_systematic 'Bis(triphenylphosphine)iminium hydrogentrimetaphosphate'
_space_group_crystal_system monoclinic
_space_group_IT_number 4
_space_group_name_Hall 'P 2yb'
_space_group_name_H-M_alt 'P 1 21 1'
_atom_sites_solution_hydrogens mixed
_atom_sites_solution_primary direct
_atom_sites_solution_secondary difmap
_audit_creation_method SHELXL-2013
_cell_angle_alpha 90
_cell_angle_beta 102.843(2)
_cell_angle_gamma 90
_cell_formula_units_Z 2
_cell_length_a 10.5931(13)
_cell_length_b 25.176(3)
_cell_length_c 12.9215(15)
_cell_measurement_reflns_used 9981
_cell_measurement_temperature 100(2)
_cell_measurement_theta_max 31.49
_cell_measurement_theta_min 2.29
_cell_volume 3359.8(7)
_computing_cell_refinement 'SAINT 7.46A (Bruker-AXS, 2011)'
_computing_data_collection 'APEX2 v2011.4.0 (Bruker-AXS, 2011)'
_computing_data_reduction 'SAINT 7.46A (Bruker-AXS, 2011)'
_computing_molecular_graphics 'Bruker SHELXTL'
_computing_publication_material 'Bruker SHELXTL'
_computing_structure_refinement 'SHELXL-2013 (Sheldrick, 2013)'
_computing_structure_solution 'SHELXS-97 (Sheldrick, 2008)'
_diffrn_ambient_temperature 100(2)
_diffrn_detector_area_resol_mean 8.3
_diffrn_measured_fraction_theta_full 1.000
_diffrn_measured_fraction_theta_max 0.986
_diffrn_measurement_device_type 'Bruker Smart APEX2 CCD'
_diffrn_measurement_method '\f and \w scans'
_diffrn_radiation_type MoK\a
_diffrn_radiation_wavelength 0.71073
_diffrn_reflns_av_R_equivalents 0.0273
_diffrn_reflns_av_unetI/netI 0.0212
_diffrn_reflns_Laue_measured_fraction_full 1.000
_diffrn_reflns_Laue_measured_fraction_max 0.986
_diffrn_reflns_limit_h_max 15
_diffrn_reflns_limit_h_min -14
_diffrn_reflns_limit_k_max 37
_diffrn_reflns_limit_k_min -36
_diffrn_reflns_limit_l_max 18
_diffrn_reflns_limit_l_min -18
_diffrn_reflns_number 113001
_diffrn_reflns_point_group_measured_fraction_full 1.000
_diffrn_reflns_point_group_measured_fraction_max 0.986
_diffrn_reflns_theta_full 25.242
_diffrn_reflns_theta_max 31.529
_diffrn_reflns_theta_min 1.616
_diffrn_source 'I\mS micro-focus sealed tube, multilayer optics'
_exptl_absorpt_coefficient_mu 0.247
_exptl_absorpt_correction_T_max 0.7462
_exptl_absorpt_correction_T_min 0.7147
_exptl_absorpt_correction_type multi-scan
_exptl_absorpt_process_details 'SADABS (Sheldrick, 2009)'
_exptl_crystal_colour colourless
_exptl_crystal_density_diffrn 1.371
_exptl_crystal_density_method 'not measured'
_exptl_crystal_description block
_exptl_crystal_F_000 1448
_exptl_crystal_size_max 0.300
_exptl_crystal_size_mid 0.290
_exptl_crystal_size_min 0.260
_refine_diff_density_max 0.533
_refine_diff_density_min -0.479
_refine_diff_density_rms 0.057
_refine_ls_abs_structure_details
; 
 Refined as an inversion twin. 
;
_refine_ls_abs_structure_Flack 0.41(4)
_refine_ls_extinction_method none
_refine_ls_goodness_of_fit_ref 1.059
_refine_ls_hydrogen_treatment mixed
_refine_ls_matrix_type full
_refine_ls_number_parameters 906
_refine_ls_number_reflns 21387
_refine_ls_number_restraints 2040
_refine_ls_restrained_S_all 1.043
_refine_ls_R_factor_all 0.0342
_refine_ls_R_factor_gt 0.0326
_refine_ls_shift/su_max 0.001
_refine_ls_shift/su_mean 0.000
_refine_ls_structure_factor_coef Fsqd
_refine_ls_weighting_details 'w=1/[\s^2^(Fo^2^)+(0.0488P)^2^+1.1066P] where P=(Fo^2^+2Fc^2^)/3'
_refine_ls_weighting_scheme calc
_refine_ls_wR_factor_gt 0.0857
_refine_ls_wR_factor_ref 0.0868
_reflns_Friedel_coverage 0.961
_reflns_Friedel_fraction_full 1.000
_reflns_Friedel_fraction_max 0.986
_reflns_number_gt 20609
_reflns_number_total 21387
_reflns_threshold_expression 'I > 2\s(I)'
_cod_data_source_file ic6b00749_si_003.cif
_cod_data_source_block x8_14028
_cod_original_sg_symbol_H-M 'P 21'
_cod_database_code 4347880
_shelx_space_group_comment
; 
The symmetry employed for this shelxl refinement is uniquely defined 
by the following loop, which should always be used as a source of 
symmetry information in preference to the above space-group names. 
They are only intended as comments. 
;
_shelx_estimated_absorpt_t_min 0.930
_shelx_estimated_absorpt_t_max 0.939
_shelxl_version_number 2013-4

loop_
_space_group_symop_operation_xyz
'x, y, z'
'-x, y+1/2, -z'

loop_
_atom_site_label
_atom_site_type_symbol
_atom_site_fract_x
_atom_site_fract_y
_atom_site_fract_z
_atom_site_U_iso_or_equiv
_atom_site_adp_type
_atom_site_occupancy
_atom_site_site_symmetry_order
_atom_site_calc_flag
_atom_site_refinement_flags_posn
_atom_site_refinement_flags_adp
_atom_site_refinement_flags_occupancy
_atom_site_disorder_assembly
_atom_site_disorder_group
P1 P 0.43056(5) 0.65100(2) 0.03321(4) 0.01454(9) Uani 1 1 d . U . . .
P2 P 0.34215(5) 0.56279(2) -0.09375(4) 0.01450(9) Uani 1 1 d . U . . .
P3 P 0.50612(5) 0.63893(2) -0.16968(4) 0.01366(9) Uani 1 1 d . U . . .
O1 O 0.40505(15) 0.58866(6) 0.02359(11) 0.0153(3) Uani 1 1 d . U . . .
O2 O 0.45157(15) 0.57936(6) -0.15631(11) 0.0151(3) Uani 1 1 d . U . . .
O3 O 0.52097(15) 0.66116(6) -0.04691(12) 0.0160(3) Uani 1 1 d . U . . .
O11 O 0.29651(16) 0.67685(7) -0.01579(15) 0.0229(3) Uani 1 1 d D U . . .
H11 H 0.256(3) 0.6584(13) -0.065(2) 0.027 Uiso 1 1 d D U . . .
O12 O 0.48998(18) 0.66892(7) 0.14021(13) 0.0239(3) Uani 1 1 d . U . . .
O21 O 0.22044(15) 0.59369(7) -0.13441(14) 0.0224(3) Uani 1 1 d . U . . .
O22 O 0.33949(17) 0.50482(6) -0.08392(14) 0.0225(3) Uani 1 1 d . U . . .
O31 O 0.40730(16) 0.67084(7) -0.24198(14) 0.0228(3) Uani 1 1 d . U . . .
O32 O 0.63870(14) 0.63293(6) -0.18611(12) 0.0179(3) Uani 1 1 d . U . . .
P11 P 0.40360(5) 0.43708(2) 0.34477(4) 0.01069(9) Uani 1 1 d . U . . .
P21 P 0.63717(5) 0.50144(2) 0.34428(4) 0.01077(9) Uani 1 1 d . U . . .
P31 P 0.09327(5) 0.85489(2) 0.15814(4) 0.01213(9) Uani 1 1 d . U . . .
P41 P -0.14335(5) 0.79281(2) 0.15967(4) 0.01110(9) Uani 1 1 d . U . . .
N1 N 0.54053(16) 0.45263(7) 0.32326(14) 0.0138(3) Uani 1 1 d . U . . .
N2 N -0.04395(16) 0.84074(7) 0.18101(15) 0.0142(3) Uani 1 1 d . U . . .
C111 C 0.39063(19) 0.44373(8) 0.48120(15) 0.0130(3) Uani 1 1 d . U . . .
C112 C 0.3696(2) 0.49394(9) 0.52180(16) 0.0157(4) Uani 1 1 d . U . . .
H112 H 0.3585 0.5242 0.4767 0.019 Uiso 1 1 calc R U . . .
C113 C 0.3651(2) 0.49942(10) 0.62823(17) 0.0184(4) Uani 1 1 d . U . . .
H113 H 0.3506 0.5334 0.6555 0.022 Uiso 1 1 calc R U . . .
C114 C 0.3816(2) 0.45537(10) 0.69438(17) 0.0194(4) Uani 1 1 d . U . . .
H114 H 0.3786 0.4592 0.7669 0.023 Uiso 1 1 calc R U . . .
C115 C 0.4024(2) 0.40567(10) 0.65471(17) 0.0198(4) Uani 1 1 d . U . . .
H115 H 0.4132 0.3756 0.7002 0.024 Uiso 1 1 calc R U . . .
C116 C 0.4077(2) 0.39963(9) 0.54827(17) 0.0164(4) Uani 1 1 d . U . . .
H116 H 0.4229 0.3656 0.5217 0.020 Uiso 1 1 calc R U . . .
C121 C 0.27025(19) 0.47270(8) 0.26429(16) 0.0127(3) Uani 1 1 d . U . . .
C122 C 0.2749(2) 0.48447(9) 0.15944(17) 0.0166(4) Uani 1 1 d . U . . .
H122 H 0.3511 0.4771 0.1346 0.020 Uiso 1 1 calc R U . . .
C123 C 0.1677(2) 0.50694(10) 0.09151(18) 0.0200(4) Uani 1 1 d . U . . .
H123 H 0.1699 0.5141 0.0197 0.024 Uiso 1 1 calc R U . . .
C124 C 0.0575(2) 0.51900(9) 0.12844(19) 0.0202(4) Uani 1 1 d . U . . .
H124 H -0.0151 0.5347 0.0821 0.024 Uiso 1 1 calc R U . . .
C125 C 0.0533(2) 0.50809(9) 0.23274(18) 0.0197(4) Uani 1 1 d . U . . .
H125 H -0.0218 0.5168 0.2579 0.024 Uiso 1 1 calc R U . . .
C126 C 0.1584(2) 0.48445(9) 0.30068(17) 0.0169(4) Uani 1 1 d . U . . .
H126 H 0.1544 0.4763 0.3717 0.020 Uiso 1 1 calc R U . . .
C131 C 0.3779(2) 0.36828(8) 0.30965(15) 0.0133(3) Uani 1 1 d . U . . .
C132 C 0.4835(2) 0.33497(9) 0.3109(2) 0.0202(4) Uani 1 1 d . U . . .
H132 H 0.5688 0.3491 0.3271 0.024 Uiso 1 1 calc R U . . .
C133 C 0.4642(2) 0.28110(9) 0.28831(19) 0.0219(4) Uani 1 1 d . U . . .
H133 H 0.5363 0.2585 0.2895 0.026 Uiso 1 1 calc R U . . .
C134 C 0.3395(2) 0.26046(9) 0.26408(17) 0.0194(4) Uani 1 1 d . U . . .
H134 H 0.3263 0.2236 0.2497 0.023 Uiso 1 1 calc R U . . .
C135 C 0.2339(2) 0.29377(9) 0.26083(19) 0.0215(4) Uani 1 1 d . U . . .
H135 H 0.1486 0.2797 0.2427 0.026 Uiso 1 1 calc R U . . .
C136 C 0.2527(2) 0.34753(9) 0.28402(18) 0.0176(4) Uani 1 1 d . U . . .
H136 H 0.1803 0.3701 0.2824 0.021 Uiso 1 1 calc R U . . .
C211 C 0.58191(19) 0.55789(8) 0.40580(15) 0.0135(3) Uani 1 1 d . U . . .
C212 C 0.4852(2) 0.58963(8) 0.34424(17) 0.0165(4) Uani 1 1 d . U . . .
H212 H 0.4575 0.5835 0.2701 0.020 Uiso 1 1 calc R U . . .
C213 C 0.4298(2) 0.63020(9) 0.3925(2) 0.0222(4) Uani 1 1 d . U . . .
H213 H 0.3642 0.6520 0.3513 0.027 Uiso 1 1 calc R U . . .
C214 C 0.4709(2) 0.63884(10) 0.50126(19) 0.0233(4) Uani 1 1 d . U . . .
H214 H 0.4314 0.6660 0.5342 0.028 Uiso 1 1 calc R U . . .
C215 C 0.5688(2) 0.60834(10) 0.56192(18) 0.0224(4) Uani 1 1 d . U . . .
H215 H 0.5980 0.6153 0.6356 0.027 Uiso 1 1 calc R U . . .
C216 C 0.6241(2) 0.56758(10) 0.51474(16) 0.0184(4) Uani 1 1 d . U . . .
H216 H 0.6905 0.5463 0.5563 0.022 Uiso 1 1 calc R U . . .
C221 C 0.7918(3) 0.47802(13) 0.4227(3) 0.0138(5) Uani 0.706(13) 1 d G U P A 1
C222 C 0.8877(4) 0.51355(12) 0.4704(4) 0.0169(7) Uani 0.706(13) 1 d G U P A 1
H222 H 0.8711 0.5507 0.4662 0.020 Uiso 0.706(13) 1 calc R U P A 1
C223 C 1.0078(3) 0.49477(16) 0.5241(3) 0.0183(9) Uani 0.706(13) 1 d G U P A 1
H223 H 1.0734 0.5191 0.5566 0.022 Uiso 0.706(13) 1 calc R U P A 1
C224 C 1.0321(2) 0.44048(17) 0.5301(2) 0.0183(8) Uani 0.706(13) 1 d G U P A 1
H224 H 1.1143 0.4276 0.5668 0.022 Uiso 0.706(13) 1 calc R U P A 1
C225 C 0.9363(3) 0.40495(12) 0.4825(4) 0.0222(9) Uani 0.706(13) 1 d G U P A 1
H225 H 0.9529 0.3678 0.4866 0.027 Uiso 0.706(13) 1 calc R U P A 1
C226 C 0.8161(2) 0.42372(12) 0.4287(3) 0.0184(8) Uani 0.706(13) 1 d G U P A 1
H226 H 0.7506 0.3994 0.3962 0.022 Uiso 0.706(13) 1 calc R U P A 1
C21B C 0.7869(9) 0.4845(4) 0.4292(8) 0.0138(5) Uani 0.294(13) 1 d G U P A 2
C22B C 0.8891(12) 0.5204(3) 0.4511(10) 0.0169(7) Uani 0.294(13) 1 d G U P A 2
H22B H 0.8781 0.5553 0.4226 0.020 Uiso 0.294(13) 1 calc R U P A 2
C23B C 1.0073(10) 0.5052(4) 0.5147(9) 0.026(2) Uani 0.294(13) 1 d G U P A 2
H23B H 1.0771 0.5297 0.5296 0.031 Uiso 0.294(13) 1 calc R U P A 2
C24B C 1.0233(7) 0.4541(5) 0.5563(10) 0.029(3) Uani 0.294(13) 1 d G U P A 2
H24B H 1.1041 0.4437 0.5997 0.035 Uiso 0.294(13) 1 calc R U P A 2
C25B C 0.9211(9) 0.4182(5) 0.5344(15) 0.058(5) Uani 0.294(13) 1 d G U P A 2
H25B H 0.9321 0.3833 0.5629 0.069 Uiso 0.294(13) 1 calc R U P A 2
C26B C 0.8029(7) 0.4334(5) 0.4709(13) 0.036(3) Uani 0.294(13) 1 d G U P A 2
H26B H 0.7330 0.4089 0.4559 0.044 Uiso 0.294(13) 1 calc R U P A 2
C231 C 0.67014(18) 0.52350(8) 0.22122(15) 0.0114(3) Uani 1 1 d . U . . .
C232 C 0.7211(2) 0.57391(8) 0.21170(16) 0.0157(4) Uani 1 1 d . U . . .
H232 H 0.7375 0.5974 0.2707 0.019 Uiso 1 1 calc R U . . .
C233 C 0.7478(2) 0.58961(9) 0.11581(17) 0.0164(4) Uani 1 1 d . U . . .
H233 H 0.7825 0.6239 0.1091 0.020 Uiso 1 1 calc R U . . .
C234 C 0.7238(2) 0.55514(9) 0.02936(16) 0.0170(4) Uani 1 1 d . U . . .
H234 H 0.7411 0.5662 -0.0365 0.020 Uiso 1 1 calc R U . . .
C235 C 0.6751(2) 0.50503(10) 0.03909(17) 0.0199(4) Uani 1 1 d . U . . .
H235 H 0.6596 0.4815 -0.0199 0.024 Uiso 1 1 calc R U . . .
C236 C 0.6485(2) 0.48869(9) 0.13519(16) 0.0160(4) Uani 1 1 d . U . . .
H236 H 0.6158 0.4540 0.1420 0.019 Uiso 1 1 calc R U . . .
C311 C 0.10792(19) 0.84478(8) 0.02298(16) 0.0149(4) Uani 1 1 d . U . . .
C312 C 0.1332(2) 0.79424(9) -0.01377(17) 0.0172(4) Uani 1 1 d . U . . .
H312 H 0.1450 0.7648 0.0333 0.021 Uiso 1 1 calc R U . . .
C313 C 0.1408(2) 0.78734(10) -0.11927(18) 0.0204(4) Uani 1 1 d . U . . .
H313 H 0.1588 0.7532 -0.1440 0.024 Uiso 1 1 calc R U . . .
C314 C 0.1219(2) 0.83046(10) -0.18839(19) 0.0233(5) Uani 1 1 d . U . . .
H314 H 0.1271 0.8256 -0.2602 0.028 Uiso 1 1 calc R U . . .
C315 C 0.0958(2) 0.88027(10) -0.15354(19) 0.0236(5) Uani 1 1 d . U . . .
H315 H 0.0823 0.9094 -0.2014 0.028 Uiso 1 1 calc R U . . .
C316 C 0.0892(2) 0.88776(9) -0.04761(18) 0.0188(4) Uani 1 1 d . U . . .
H316 H 0.0719 0.9221 -0.0235 0.023 Uiso 1 1 calc R U . . .
C321 C 0.12129(19) 0.92415(8) 0.18680(16) 0.0131(3) Uani 1 1 d . U . . .
C322 C 0.0172(2) 0.95891(9) 0.18101(18) 0.0173(4) Uani 1 1 d . U . . .
H322 H -0.0688 0.9456 0.1663 0.021 Uiso 1 1 calc R U . . .
C323 C 0.0394(2) 1.01312(9) 0.19678(18) 0.0186(4) Uani 1 1 d . U . . .
H323 H -0.0315 1.0367 0.1930 0.022 Uiso 1 1 calc R U . . .
C324 C 0.1652(2) 1.03267(9) 0.21803(16) 0.0167(4) Uani 1 1 d . U . . .
H324 H 0.1801 1.0697 0.2278 0.020 Uiso 1 1 calc R U . . .
C325 C 0.2698(2) 0.99806(9) 0.22501(17) 0.0178(4) Uani 1 1 d . U . . .
H325 H 0.3557 1.0115 0.2404 0.021 Uiso 1 1 calc R U . . .
C326 C 0.2482(2) 0.94411(8) 0.20948(17) 0.0162(4) Uani 1 1 d . U . . .
H326 H 0.3193 0.9206 0.2142 0.019 Uiso 1 1 calc R U . . .
C331 C 0.22286(19) 0.81934(8) 0.24434(17) 0.0139(3) Uani 1 1 d . U . . .
C332 C 0.3350(2) 0.80304(10) 0.21415(19) 0.0227(4) Uani 1 1 d . U . . .
H332 H 0.3448 0.8093 0.1439 0.027 Uiso 1 1 calc R U . . .
C333 C 0.4328(2) 0.77750(11) 0.2871(2) 0.0267(5) Uani 1 1 d . U . . .
H333 H 0.5077 0.7651 0.2656 0.032 Uiso 1 1 calc R U . . .
C334 C 0.4214(2) 0.77012(9) 0.3902(2) 0.0230(4) Uani 1 1 d . U . . .
H334 H 0.4900 0.7540 0.4402 0.028 Uiso 1 1 calc R U . . .
C335 C 0.3111(3) 0.78605(14) 0.4209(2) 0.0350(7) Uani 1 1 d . U . . .
H335 H 0.3035 0.7806 0.4920 0.042 Uiso 1 1 calc R U . . .
C336 C 0.2107(2) 0.81014(14) 0.3483(2) 0.0316(6) Uani 1 1 d . U . . .
H336 H 0.1338 0.8203 0.3695 0.038 Uiso 1 1 calc R U . . .
C411 C -0.29520(18) 0.81534(8) 0.08087(15) 0.0122(3) Uani 1 1 d . U . . .
C412 C -0.39423(19) 0.77908(8) 0.04147(17) 0.0162(4) Uani 1 1 d . U . . .
H412 H -0.3800 0.7421 0.0531 0.019 Uiso 1 1 calc R U . . .
C413 C -0.5136(2) 0.79744(9) -0.01477(18) 0.0183(4) Uani 1 1 d . U . . .
H413 H -0.5800 0.7729 -0.0440 0.022 Uiso 1 1 calc R U . . .
C414 C -0.5359(2) 0.85156(9) -0.02836(18) 0.0182(4) Uani 1 1 d . U . . .
H414 H -0.6179 0.8639 -0.0662 0.022 Uiso 1 1 calc R U . . .
C415 C -0.4388(2) 0.88775(9) 0.01318(19) 0.0195(4) Uani 1 1 d . U . . .
H415 H -0.4551 0.9248 0.0051 0.023 Uiso 1 1 calc R U . . .
C416 C -0.3176(2) 0.86974(8) 0.06658(17) 0.0161(4) Uani 1 1 d . U . . .
H416 H -0.2503 0.8944 0.0932 0.019 Uiso 1 1 calc R U . . .
C421 C -0.09057(19) 0.73512(8) 0.09975(16) 0.0128(3) Uani 1 1 d . U . . .
C422 C 0.0104(2) 0.70465(9) 0.16164(17) 0.0167(4) Uani 1 1 d . U . . .
H422 H 0.0433 0.7132 0.2343 0.020 Uiso 1 1 calc R U . . .
C423 C 0.0615(2) 0.66223(9) 0.11605(19) 0.0198(4) Uani 1 1 d . U . . .
H423 H 0.1305 0.6421 0.1573 0.024 Uiso 1 1 calc R U . . .
C424 C 0.0122(2) 0.64896(9) 0.00954(19) 0.0202(4) Uani 1 1 d . U . . .
H424 H 0.0474 0.6198 -0.0213 0.024 Uiso 1 1 calc R U . . .
C425 C -0.0881(2) 0.67842(9) -0.05076(17) 0.0189(4) Uani 1 1 d . U . . .
H425 H -0.1224 0.6691 -0.1228 0.023 Uiso 1 1 calc R U . . .
C426 C -0.1393(2) 0.72179(9) -0.00608(17) 0.0165(4) Uani 1 1 d . U . . .
H426 H -0.2073 0.7421 -0.0480 0.020 Uiso 1 1 calc R U . . .
C431 C -0.17560(19) 0.77064(8) 0.28352(16) 0.0131(3) Uani 1 1 d . U . . .
C432 C -0.1492(2) 0.80437(9) 0.37137(17) 0.0182(4) Uani 1 1 d . U . . .
H432 H -0.1108 0.8381 0.3661 0.022 Uiso 1 1 calc R U . . .
C433 C -0.1787(2) 0.78890(11) 0.46658(18) 0.0229(4) Uani 1 1 d . U . . .
H433 H -0.1607 0.8120 0.5262 0.027 Uiso 1 1 calc R U . . .
C434 C -0.2345(2) 0.73960(10) 0.47423(18) 0.0209(4) Uani 1 1 d . U . . .
H434 H -0.2535 0.7288 0.5396 0.025 Uiso 1 1 calc R U . . .
C435 C -0.2628(2) 0.70610(9) 0.38712(18) 0.0201(4) Uani 1 1 d . U . . .
H435 H -0.3019 0.6726 0.3927 0.024 Uiso 1 1 calc R U . . .
C436 C -0.2343(2) 0.72146(9) 0.29140(17) 0.0170(4) Uani 1 1 d . U . . .
H436 H -0.2546 0.6986 0.2315 0.020 Uiso 1 1 calc R U . . .
O1TA O 0.1233(16) 0.7047(5) -0.3967(11) 0.0588(16) Uani 0.350(8) 1 d D U P B 1
C1A C 0.1337(9) 0.6591(4) -0.4682(7) 0.0339(13) Uani 0.350(8) 1 d D U P B 1
H1A1 H 0.2027 0.6342 -0.4339 0.041 Uiso 0.350(8) 1 calc R U P B 1
H1A2 H 0.1522 0.6717 -0.5359 0.041 Uiso 0.350(8) 1 calc R U P B 1
C2A C -0.0037(12) 0.6319(6) -0.4872(10) 0.0339(13) Uani 0.350(8) 1 d D U P B 1
H2A1 H -0.0706 0.6523 -0.5373 0.041 Uiso 0.350(8) 1 calc R U P B 1
H2A2 H -0.0020 0.5948 -0.5121 0.041 Uiso 0.350(8) 1 calc R U P B 1
C3A C -0.0206(10) 0.6348(4) -0.3815(7) 0.0339(13) Uani 0.350(8) 1 d D U P B 1
H3A1 H 0.0180 0.6029 -0.3422 0.041 Uiso 0.350(8) 1 calc R U P B 1
H3A2 H -0.1144 0.6347 -0.3828 0.041 Uiso 0.350(8) 1 calc R U P B 1
C4A C 0.0389(10) 0.6827(4) -0.3247(9) 0.0339(13) Uani 0.350(8) 1 d D U P B 1
H4A1 H 0.0920 0.6734 -0.2538 0.041 Uiso 0.350(8) 1 calc R U P B 1
H4A2 H -0.0281 0.7087 -0.3160 0.041 Uiso 0.350(8) 1 calc R U P B 1
O1TB O 0.0282(9) 0.6315(4) -0.4847(9) 0.0588(16) Uani 0.408(9) 1 d D U P C 2
C1B C 0.0474(13) 0.6297(5) -0.3749(9) 0.0656(19) Uani 0.408(9) 1 d D U P C 2
H1B1 H 0.1232 0.6070 -0.3454 0.079 Uiso 0.408(9) 1 calc R U P C 2
H1B2 H -0.0294 0.6138 -0.3552 0.079 Uiso 0.408(9) 1 calc R U P C 2
C2B C 0.0694(13) 0.6837(6) -0.3294(12) 0.0656(19) Uani 0.408(9) 1 d D U P C 2
H2B1 H -0.0137 0.7000 -0.3233 0.079 Uiso 0.408(9) 1 calc R U P C 2
H2B2 H 0.1275 0.6824 -0.2579 0.079 Uiso 0.408(9) 1 calc R U P C 2
C3B C 0.128(2) 0.7139(7) -0.4006(14) 0.0656(19) Uani 0.408(9) 1 d D U P C 2
H3B1 H 0.2225 0.7168 -0.3728 0.079 Uiso 0.408(9) 1 calc R U P C 2
H3B2 H 0.0907 0.7502 -0.4102 0.079 Uiso 0.408(9) 1 calc R U P C 2
C4B C 0.0978(11) 0.6835(5) -0.5054(9) 0.0656(19) Uani 0.408(9) 1 d D U P C 2
H4B1 H 0.1787 0.6753 -0.5285 0.079 Uiso 0.408(9) 1 calc R U P C 2
H4B2 H 0.0411 0.7049 -0.5614 0.079 Uiso 0.408(9) 1 calc R U P C 2
O1TC O -0.0150(13) 0.6268(6) -0.4463(14) 0.0588(16) Uani 0.239(7) 1 d D U P D 3
C1C C 0.003(2) 0.6595(8) -0.3450(15) 0.073(3) Uani 0.239(7) 1 d D U P D 3
H1C1 H 0.0657 0.6411 -0.2878 0.087 Uiso 0.239(7) 1 calc R U P D 3
H1C2 H -0.0804 0.6618 -0.3232 0.087 Uiso 0.239(7) 1 calc R U P D 3
C2C C 0.053(2) 0.7161(7) -0.3578(18) 0.073(3) Uani 0.239(7) 1 d D U P D 3
H2C1 H 0.1120 0.7297 -0.2928 0.087 Uiso 0.239(7) 1 calc R U P D 3
H2C2 H -0.0172 0.7419 -0.3846 0.087 Uiso 0.239(7) 1 calc R U P D 3
C3C C 0.126(2) 0.6969(8) -0.446(2) 0.073(3) Uani 0.239(7) 1 d D U P D 3
H3C1 H 0.0978 0.7198 -0.5088 0.087 Uiso 0.239(7) 1 calc R U P D 3
H3C2 H 0.2196 0.7029 -0.4184 0.087 Uiso 0.239(7) 1 calc R U P D 3
C4C C 0.1063(18) 0.6387(8) -0.4816(18) 0.073(3) Uani 0.239(7) 1 d D U P D 3
H4C1 H 0.0946 0.6351 -0.5595 0.087 Uiso 0.239(7) 1 calc R U P D 3
H4C2 H 0.1789 0.6159 -0.4455 0.087 Uiso 0.239(7) 1 calc R U P D 3

loop_
_atom_site_aniso_label
_atom_site_aniso_U_11
_atom_site_aniso_U_22
_atom_site_aniso_U_33
_atom_site_aniso_U_23
_atom_site_aniso_U_13
_atom_site_aniso_U_12
P1 0.0164(2) 0.0112(2) 0.0175(2) -0.00207(17) 0.00688(17) -0.00128(17)
P2 0.0165(2) 0.0104(2) 0.0175(2) -0.00137(17) 0.00577(17) -0.00338(17)
P3 0.0146(2) 0.0131(2) 0.0132(2) 0.00122(16) 0.00300(16) -0.00235(17)
O1 0.0210(7) 0.0103(6) 0.0161(6) -0.0008(5) 0.0074(5) -0.0013(5)
O2 0.0183(7) 0.0127(6) 0.0154(6) -0.0010(5) 0.0061(5) -0.0040(5)
O3 0.0181(7) 0.0139(7) 0.0171(6) -0.0026(5) 0.0062(5) -0.0033(5)
O11 0.0204(7) 0.0148(7) 0.0343(9) -0.0018(6) 0.0080(6) 0.0044(6)
O12 0.0309(9) 0.0218(8) 0.0200(7) -0.0062(6) 0.0081(6) -0.0042(7)
O21 0.0148(7) 0.0211(8) 0.0299(8) -0.0016(6) 0.0020(6) -0.0020(6)
O22 0.0326(9) 0.0108(7) 0.0276(8) -0.0036(6) 0.0144(7) -0.0058(6)
O31 0.0193(7) 0.0208(7) 0.0257(8) 0.0089(6) -0.0006(6) -0.0014(6)
O32 0.0168(6) 0.0207(7) 0.0175(6) 0.0003(5) 0.0066(5) -0.0019(6)
P11 0.0100(2) 0.0099(2) 0.0124(2) 0.00044(16) 0.00313(16) 0.00028(16)
P21 0.0095(2) 0.0118(2) 0.0110(2) 0.00068(16) 0.00232(16) 0.00017(16)
P31 0.0095(2) 0.0102(2) 0.0162(2) -0.00050(17) 0.00193(16) -0.00040(16)
P41 0.00910(19) 0.0092(2) 0.0146(2) -0.00082(16) 0.00180(16) -0.00049(16)
N1 0.0113(7) 0.0127(8) 0.0185(8) 0.0001(6) 0.0053(6) -0.0013(6)
N2 0.0096(7) 0.0111(7) 0.0220(8) -0.0025(6) 0.0037(6) -0.0015(6)
C111 0.0113(8) 0.0151(9) 0.0127(8) -0.0001(7) 0.0027(6) -0.0013(6)
C112 0.0164(9) 0.0156(9) 0.0158(8) -0.0007(7) 0.0053(7) -0.0012(7)
C113 0.0168(9) 0.0209(10) 0.0179(9) -0.0058(7) 0.0047(7) -0.0024(8)
C114 0.0161(9) 0.0295(11) 0.0125(8) -0.0012(8) 0.0027(7) -0.0030(8)
C115 0.0205(10) 0.0238(10) 0.0143(9) 0.0032(8) 0.0022(8) 0.0000(8)
C116 0.0179(9) 0.0147(9) 0.0161(9) 0.0022(7) 0.0030(7) 0.0009(7)
C121 0.0118(8) 0.0120(8) 0.0145(8) 0.0000(6) 0.0032(6) 0.0004(6)
C122 0.0137(8) 0.0207(10) 0.0157(8) 0.0018(7) 0.0038(7) 0.0027(7)
C123 0.0159(9) 0.0251(11) 0.0180(9) 0.0055(8) 0.0016(7) 0.0006(8)
C124 0.0145(9) 0.0193(10) 0.0254(10) 0.0052(8) 0.0014(8) 0.0009(7)
C125 0.0134(8) 0.0211(10) 0.0259(10) 0.0010(8) 0.0069(8) 0.0043(7)
C126 0.0143(8) 0.0199(10) 0.0174(9) 0.0024(7) 0.0059(7) 0.0016(7)
C131 0.0160(8) 0.0110(8) 0.0132(8) -0.0010(6) 0.0040(7) 0.0010(7)
C132 0.0176(10) 0.0137(9) 0.0290(11) -0.0024(8) 0.0046(8) 0.0015(7)
C133 0.0244(10) 0.0140(9) 0.0270(11) -0.0026(8) 0.0053(9) 0.0039(8)
C134 0.0289(11) 0.0131(9) 0.0162(9) -0.0035(7) 0.0055(8) -0.0008(8)
C135 0.0210(10) 0.0165(10) 0.0265(10) -0.0044(8) 0.0042(8) -0.0045(8)
C136 0.0160(9) 0.0144(9) 0.0229(10) -0.0023(7) 0.0051(7) 0.0000(7)
C211 0.0140(8) 0.0142(9) 0.0133(8) -0.0017(7) 0.0048(6) -0.0024(7)
C212 0.0191(9) 0.0142(9) 0.0171(9) 0.0005(7) 0.0057(7) 0.0005(7)
C213 0.0252(11) 0.0159(10) 0.0274(11) -0.0002(8) 0.0100(9) 0.0038(8)
C214 0.0279(11) 0.0177(10) 0.0283(10) -0.0061(8) 0.0145(9) -0.0031(9)
C215 0.0256(11) 0.0260(11) 0.0182(9) -0.0073(8) 0.0104(8) -0.0051(9)
C216 0.0164(9) 0.0248(11) 0.0144(8) -0.0033(8) 0.0044(7) -0.0020(8)
C221 0.0107(8) 0.0170(13) 0.0139(9) 0.0028(9) 0.0030(7) 0.0026(8)
C222 0.0147(9) 0.0182(13) 0.016(2) 0.0004(11) 0.0005(12) 0.0005(10)
C223 0.0094(15) 0.024(2) 0.0188(18) -0.0013(15) -0.0019(12) 0.0009(13)
C224 0.0151(14) 0.0229(19) 0.0173(16) 0.0061(13) 0.0048(12) 0.0055(12)
C225 0.0141(14) 0.0194(15) 0.031(2) 0.0097(14) 0.0012(13) 0.0044(11)
C226 0.0151(14) 0.0162(14) 0.0224(17) 0.0049(12) 0.0006(12) 0.0012(11)
C21B 0.0107(8) 0.0170(13) 0.0139(9) 0.0028(9) 0.0030(7) 0.0026(8)
C22B 0.0147(9) 0.0182(13) 0.016(2) 0.0004(11) 0.0005(12) 0.0005(10)
C23B 0.028(5) 0.022(4) 0.027(5) 0.001(4) 0.005(4) 0.003(3)
C24B 0.010(3) 0.044(6) 0.031(6) 0.008(5) -0.003(3) 0.001(3)
C25B 0.028(5) 0.041(6) 0.090(12) 0.039(7) -0.020(6) -0.003(4)
C26B 0.013(3) 0.033(5) 0.058(8) 0.026(5) -0.003(4) -0.004(3)
C231 0.0105(8) 0.0129(8) 0.0109(7) 0.0007(6) 0.0026(6) 0.0012(6)
C232 0.0192(9) 0.0135(9) 0.0161(8) -0.0010(7) 0.0076(7) -0.0007(7)
C233 0.0184(9) 0.0138(9) 0.0193(9) 0.0026(7) 0.0092(7) 0.0009(7)
C234 0.0146(8) 0.0227(10) 0.0147(8) 0.0036(7) 0.0053(7) 0.0040(7)
C235 0.0221(10) 0.0237(11) 0.0149(9) -0.0040(8) 0.0064(7) -0.0033(8)
C236 0.0173(9) 0.0153(9) 0.0156(8) -0.0020(7) 0.0045(7) -0.0032(7)
C311 0.0119(8) 0.0156(9) 0.0169(8) 0.0003(7) 0.0023(7) 0.0004(7)
C312 0.0156(9) 0.0161(9) 0.0204(9) -0.0014(7) 0.0052(7) -0.0026(7)
C313 0.0206(10) 0.0207(10) 0.0203(9) -0.0046(8) 0.0055(8) -0.0034(8)
C314 0.0226(11) 0.0288(12) 0.0174(10) -0.0025(8) 0.0023(8) -0.0020(9)
C315 0.0236(11) 0.0281(12) 0.0175(9) 0.0052(8) 0.0009(8) 0.0038(9)
C316 0.0186(10) 0.0179(9) 0.0183(9) 0.0018(7) 0.0010(7) 0.0044(8)
C321 0.0119(8) 0.0119(8) 0.0149(8) 0.0002(6) 0.0018(6) -0.0021(6)
C322 0.0127(8) 0.0145(9) 0.0238(10) -0.0009(7) 0.0021(7) -0.0001(7)
C323 0.0175(9) 0.0142(9) 0.0229(10) -0.0002(7) 0.0016(8) 0.0015(7)
C324 0.0214(9) 0.0120(8) 0.0159(8) 0.0002(7) 0.0024(7) -0.0029(7)
C325 0.0160(9) 0.0165(9) 0.0204(9) -0.0018(7) 0.0034(7) -0.0053(7)
C326 0.0125(8) 0.0141(9) 0.0220(9) -0.0019(7) 0.0038(7) -0.0020(7)
C331 0.0102(8) 0.0114(8) 0.0189(9) -0.0007(7) 0.0010(6) -0.0001(6)
C332 0.0176(9) 0.0298(12) 0.0213(10) 0.0047(9) 0.0059(8) 0.0087(8)
C333 0.0186(10) 0.0299(12) 0.0303(12) 0.0011(9) 0.0027(9) 0.0129(9)
C334 0.0192(10) 0.0178(10) 0.0279(11) 0.0055(8) -0.0037(8) 0.0016(8)
C335 0.0237(11) 0.061(2) 0.0186(10) 0.0109(11) 0.0019(9) 0.0088(12)
C336 0.0178(10) 0.0573(18) 0.0199(10) 0.0046(11) 0.0044(8) 0.0113(11)
C411 0.0100(7) 0.0111(8) 0.0152(8) 0.0001(6) 0.0021(6) -0.0007(6)
C412 0.0125(8) 0.0111(8) 0.0239(9) 0.0008(7) 0.0018(7) -0.0006(7)
C413 0.0126(8) 0.0156(9) 0.0248(10) 0.0005(8) -0.0001(7) -0.0026(7)
C414 0.0119(8) 0.0178(10) 0.0223(9) 0.0037(8) -0.0016(7) 0.0014(7)
C415 0.0182(10) 0.0118(9) 0.0264(10) 0.0023(8) 0.0002(8) 0.0001(7)
C416 0.0150(9) 0.0112(8) 0.0206(9) 0.0006(7) 0.0004(7) -0.0015(7)
C421 0.0119(8) 0.0101(8) 0.0173(8) -0.0008(6) 0.0052(7) -0.0005(6)
C422 0.0166(9) 0.0146(9) 0.0182(9) -0.0012(7) 0.0024(7) 0.0019(7)
C423 0.0191(9) 0.0154(10) 0.0256(10) -0.0006(8) 0.0061(8) 0.0045(8)
C424 0.0213(9) 0.0133(9) 0.0291(10) -0.0038(8) 0.0125(8) -0.0007(7)
C425 0.0183(9) 0.0199(10) 0.0196(9) -0.0053(8) 0.0068(7) -0.0033(8)
C426 0.0153(9) 0.0170(9) 0.0173(9) -0.0012(7) 0.0040(7) -0.0003(7)
C431 0.0106(8) 0.0128(8) 0.0155(8) -0.0005(7) 0.0022(6) 0.0008(6)
C432 0.0189(9) 0.0173(10) 0.0181(9) -0.0039(7) 0.0034(7) -0.0031(7)
C433 0.0249(11) 0.0277(12) 0.0151(9) -0.0048(8) 0.0023(8) -0.0023(9)
C434 0.0195(10) 0.0267(11) 0.0174(9) 0.0015(8) 0.0061(8) 0.0010(8)
C435 0.0219(10) 0.0176(10) 0.0232(10) 0.0016(8) 0.0099(8) -0.0008(8)
C436 0.0196(9) 0.0142(9) 0.0182(9) -0.0022(7) 0.0061(7) -0.0024(7)
O1TA 0.051(3) 0.052(3) 0.065(3) -0.007(2) -0.004(3) -0.017(3)
C1A 0.038(3) 0.030(2) 0.032(2) -0.0028(15) 0.0043(18) -0.0085(19)
C2A 0.038(3) 0.030(2) 0.032(2) -0.0028(15) 0.0043(18) -0.0085(19)
C3A 0.038(3) 0.030(2) 0.032(2) -0.0028(15) 0.0043(18) -0.0085(19)
C4A 0.038(3) 0.030(2) 0.032(2) -0.0028(15) 0.0043(18) -0.0085(19)
O1TB 0.051(3) 0.052(3) 0.065(3) -0.007(2) -0.004(3) -0.017(3)
C1B 0.052(3) 0.072(4) 0.064(3) 0.000(3) -0.007(3) 0.011(3)
C2B 0.052(3) 0.072(4) 0.064(3) 0.000(3) -0.007(3) 0.011(3)
C3B 0.052(3) 0.072(4) 0.064(3) 0.000(3) -0.007(3) 0.011(3)
C4B 0.052(3) 0.072(4) 0.064(3) 0.000(3) -0.007(3) 0.011(3)
O1TC 0.051(3) 0.052(3) 0.065(3) -0.007(2) -0.004(3) -0.017(3)
C1C 0.049(5) 0.066(6) 0.092(6) 0.012(5) -0.008(4) -0.012(4)
C2C 0.049(5) 0.066(6) 0.092(6) 0.012(5) -0.008(4) -0.012(4)
C3C 0.049(5) 0.066(6) 0.092(6) 0.012(5) -0.008(4) -0.012(4)
C4C 0.049(5) 0.066(6) 0.092(6) 0.012(5) -0.008(4) -0.012(4)

loop_
_atom_type_symbol
_atom_type_description
_atom_type_scat_dispersion_real
_atom_type_scat_dispersion_imag
_atom_type_scat_source
C C 0.0033 0.0016 'International Tables Vol C Tables 4.2.6.8 and 6.1.1.4'
H H 0.0000 0.0000 'International Tables Vol C Tables 4.2.6.8 and 6.1.1.4'
N N 0.0061 0.0033 'International Tables Vol C Tables 4.2.6.8 and 6.1.1.4'
O O 0.0106 0.0060 'International Tables Vol C Tables 4.2.6.8 and 6.1.1.4'
P P 0.1023 0.0942 'International Tables Vol C Tables 4.2.6.8 and 6.1.1.4'

loop_
_geom_angle_atom_site_label_1
_geom_angle_atom_site_label_2
_geom_angle_atom_site_label_3
_geom_angle
O12 P1 O11 114.67(10)
O12 P1 O3 112.00(10)
O11 P1 O3 107.20(9)
O12 P1 O1 114.15(9)
O11 P1 O1 104.81(9)
O3 P1 O1 103.03(8)
O22 P2 O21 121.07(10)
O22 P2 O2 109.37(9)
O21 P2 O2 110.44(9)
O22 P2 O1 108.99(9)
O21 P2 O1 104.94(9)
O2 P2 O1 99.82(8)
O32 P3 O31 121.94(10)
O32 P3 O2 107.01(9)
O31 P3 O2 110.46(9)
O32 P3 O3 106.37(8)
O31 P3 O3 108.97(10)
O2 P3 O3 99.78(8)
P1 O1 P2 119.21(9)
P2 O2 P3 127.15(10)
P1 O3 P3 129.09(10)
P1 O11 H11 110(2)
N1 P11 C131 106.69(9)
N1 P11 C121 114.05(9)
C131 P11 C121 106.23(10)
N1 P11 C111 114.79(9)
C131 P11 C111 107.21(9)
C121 P11 C111 107.34(9)
N1 P21 C21B 112.0(3)
N1 P21 C211 115.45(9)
C21B P21 C211 104.6(4)
N1 P21 C231 109.55(9)
C21B P21 C231 107.5(4)
C211 P21 C231 107.21(9)
N1 P21 C221 108.14(14)
C211 P21 C221 110.64(13)
C231 P21 C221 105.39(14)
N2 P31 C321 107.23(9)
N2 P31 C331 112.14(10)
C321 P31 C331 106.67(9)
N2 P31 C311 115.32(10)
C321 P31 C311 106.91(10)
C331 P31 C311 108.09(10)
N2 P41 C421 115.66(9)
N2 P41 C411 109.59(9)
C421 P41 C411 109.72(9)
N2 P41 C431 109.38(10)
C421 P41 C431 105.78(9)
C411 P41 C431 106.23(9)
P21 N1 P11 138.01(12)
P41 N2 P31 137.67(12)
C116 C111 C112 119.56(18)
C116 C111 P11 120.33(16)
C112 C111 P11 120.04(15)
C113 C112 C111 120.0(2)
C113 C112 H112 120.0
C111 C112 H112 120.0
C114 C113 C112 120.1(2)
C114 C113 H113 119.9
C112 C113 H113 119.9
C113 C114 C115 120.1(2)
C113 C114 H114 120.0
C115 C114 H114 120.0
C114 C115 C116 120.4(2)
C114 C115 H115 119.8
C116 C115 H115 119.8
C111 C116 C115 119.8(2)
C111 C116 H116 120.1
C115 C116 H116 120.1
C122 C121 C126 119.71(19)
C122 C121 P11 118.28(15)
C126 C121 P11 121.75(16)
C123 C122 C121 119.83(19)
C123 C122 H122 120.1
C121 C122 H122 120.1
C124 C123 C122 120.2(2)
C124 C123 H123 119.9
C122 C123 H123 119.9
C125 C124 C123 120.1(2)
C125 C124 H124 119.9
C123 C124 H124 119.9
C124 C125 C126 120.3(2)
C124 C125 H125 119.8
C126 C125 H125 119.8
C125 C126 C121 119.84(19)
C125 C126 H126 120.1
C121 C126 H126 120.1
C136 C131 C132 119.69(19)
C136 C131 P11 120.26(16)
C132 C131 P11 120.02(16)
C133 C132 C131 120.2(2)
C133 C132 H132 119.9
C131 C132 H132 119.9
C134 C133 C132 120.0(2)
C134 C133 H133 120.0
C132 C133 H133 120.0
C133 C134 C135 120.0(2)
C133 C134 H134 120.0
C135 C134 H134 120.0
C134 C135 C136 120.3(2)
C134 C135 H135 119.8
C136 C135 H135 119.8
C135 C136 C131 119.9(2)
C135 C136 H136 120.1
C131 C136 H136 120.1
C212 C211 C216 120.10(19)
C212 C211 P21 118.14(15)
C216 C211 P21 121.47(17)
C213 C212 C211 119.5(2)
C213 C212 H212 120.2
C211 C212 H212 120.2
C212 C213 C214 119.9(2)
C212 C213 H213 120.1
C214 C213 H213 120.1
C215 C214 C213 120.8(2)
C215 C214 H214 119.6
C213 C214 H214 119.6
C214 C215 C216 119.8(2)
C214 C215 H215 120.1
C216 C215 H215 120.1
C215 C216 C211 119.9(2)
C215 C216 H216 120.0
C211 C216 H216 120.0
C222 C221 C226 120.0
C222 C221 P21 121.1(2)
C226 C221 P21 118.81(19)
C223 C222 C221 120.0
C223 C222 H222 120.0
C221 C222 H222 120.0
C224 C223 C222 120.0
C224 C223 H223 120.0
C222 C223 H223 120.0
C223 C224 C225 120.0
C223 C224 H224 120.0
C225 C224 H224 120.0
C224 C225 C226 120.0
C224 C225 H225 120.0
C226 C225 H225 120.0
C225 C226 C221 120.0
C225 C226 H226 120.0
C221 C226 H226 120.0
C22B C21B C26B 120.0
C22B C21B P21 121.3(6)
C26B C21B P21 118.6(6)
C21B C22B C23B 120.0
C21B C22B H22B 120.0
C23B C22B H22B 120.0
C24B C23B C22B 120.0
C24B C23B H23B 120.0
C22B C23B H23B 120.0
C23B C24B C25B 120.0
C23B C24B H24B 120.0
C25B C24B H24B 120.0
C24B C25B C26B 120.0
C24B C25B H25B 120.0
C26B C25B H25B 120.0
C25B C26B C21B 120.0
C25B C26B H26B 120.0
C21B C26B H26B 120.0
C236 C231 C232 119.98(18)
C236 C231 P21 118.90(16)
C232 C231 P21 121.08(15)
C233 C232 C231 119.82(19)
C233 C232 H232 120.1
C231 C232 H232 120.1
C232 C233 C234 120.1(2)
C232 C233 H233 120.0
C234 C233 H233 120.0
C235 C234 C233 120.14(19)
C235 C234 H234 119.9
C233 C234 H234 119.9
C234 C235 C236 120.3(2)
C234 C235 H235 119.8
C236 C235 H235 119.8
C231 C236 C235 119.6(2)
C231 C236 H236 120.2
C235 C236 H236 120.2
C316 C311 C312 119.3(2)
C316 C311 P31 119.40(17)
C312 C311 P31 121.23(16)
C313 C312 C311 120.0(2)
C313 C312 H312 120.0
C311 C312 H312 120.0
C314 C313 C312 119.9(2)
C314 C313 H313 120.0
C312 C313 H313 120.0
C315 C314 C313 120.6(2)
C315 C314 H314 119.7
C313 C314 H314 119.7
C314 C315 C316 119.9(2)
C314 C315 H315 120.0
C316 C315 H315 120.0
C315 C316 C311 120.2(2)
C315 C316 H316 119.9
C311 C316 H316 119.9
C322 C321 C326 119.65(19)
C322 C321 P31 120.38(15)
C326 C321 P31 119.87(16)
C323 C322 C321 120.1(2)
C323 C322 H322 120.0
C321 C322 H322 120.0
C324 C323 C322 119.9(2)
C324 C323 H323 120.0
C322 C323 H323 120.0
C323 C324 C325 120.3(2)
C323 C324 H324 119.9
C325 C324 H324 119.9
C326 C325 C324 120.0(2)
C326 C325 H325 120.0
C324 C325 H325 120.0
C325 C326 C321 120.1(2)
C325 C326 H326 120.0
C321 C326 H326 120.0
C332 C331 C336 119.2(2)
C332 C331 P31 123.61(17)
C336 C331 P31 117.14(17)
C331 C332 C333 119.9(2)
C331 C332 H332 120.0
C333 C332 H332 120.0
C334 C333 C332 120.3(2)
C334 C333 H333 119.8
C332 C333 H333 119.8
C335 C334 C333 120.2(2)
C335 C334 H334 119.9
C333 C334 H334 119.9
C334 C335 C336 120.3(2)
C334 C335 H335 119.8
C336 C335 H335 119.8
C335 C336 C331 120.0(2)
C335 C336 H336 120.0
C331 C336 H336 120.0
C416 C411 C412 120.08(18)
C416 C411 P41 119.33(15)
C412 C411 P41 120.38(15)
C413 C412 C411 119.66(19)
C413 C412 H412 120.2
C411 C412 H412 120.2
C414 C413 C412 120.16(19)
C414 C413 H413 119.9
C412 C413 H413 119.9
C413 C414 C415 120.29(19)
C413 C414 H414 119.9
C415 C414 H414 119.9
C414 C415 C416 120.01(19)
C414 C415 H415 120.0
C416 C415 H415 120.0
C415 C416 C411 119.75(19)
C415 C416 H416 120.1
C411 C416 H416 120.1
C426 C421 C422 119.65(19)
C426 C421 P41 122.46(16)
C422 C421 P41 117.74(15)
C423 C422 C421 119.8(2)
C423 C422 H422 120.1
C421 C422 H422 120.1
C422 C423 C424 120.4(2)
C422 C423 H423 119.8
C424 C423 H423 119.8
C425 C424 C423 119.8(2)
C425 C424 H424 120.1
C423 C424 H424 120.1
C424 C425 C426 120.3(2)
C424 C425 H425 119.8
C426 C425 H425 119.8
C421 C426 C425 120.0(2)
C421 C426 H426 120.0
C425 C426 H426 120.0
C432 C431 C436 119.45(19)
C432 C431 P41 119.44(16)
C436 C431 P41 120.99(16)
C433 C432 C431 120.3(2)
C433 C432 H432 119.8
C431 C432 H432 119.8
C434 C433 C432 119.8(2)
C434 C433 H433 120.1
C432 C433 H433 120.1
C435 C434 C433 120.4(2)
C435 C434 H434 119.8
C433 C434 H434 119.8
C434 C435 C436 120.2(2)
C434 C435 H435 119.9
C436 C435 H435 119.9
C435 C436 C431 119.9(2)
C435 C436 H436 120.1
C431 C436 H436 120.1
C1A O1TA C4A 103.3(8)
O1TA C1A C2A 103.8(8)
O1TA C1A H1A1 111.0
C2A C1A H1A1 111.0
O1TA C1A H1A2 111.0
C2A C1A H1A2 111.0
H1A1 C1A H1A2 109.0
C3A C2A C1A 97.9(8)
C3A C2A H2A1 112.2
C1A C2A H2A1 112.2
C3A C2A H2A2 112.2
C1A C2A H2A2 112.2
H2A1 C2A H2A2 109.8
C2A C3A C4A 113.0(8)
C2A C3A H3A1 109.0
C4A C3A H3A1 109.0
C2A C3A H3A2 109.0
C4A C3A H3A2 109.0
H3A1 C3A H3A2 107.8
C3A C4A O1TA 103.6(8)
C3A C4A H4A1 111.0
O1TA C4A H4A1 111.0
C3A C4A H4A2 111.0
O1TA C4A H4A2 111.0
H4A1 C4A H4A2 109.0
C1B O1TB C4B 103.7(9)
O1TB C1B C2B 110.5(10)
O1TB C1B H1B1 109.5
C2B C1B H1B1 109.5
O1TB C1B H1B2 109.5
C2B C1B H1B2 109.5
H1B1 C1B H1B2 108.1
C3B C2B C1B 106.5(11)
C3B C2B H2B1 110.4
C1B C2B H2B1 110.4
C3B C2B H2B2 110.4
C1B C2B H2B2 110.4
H2B1 C2B H2B2 108.6
C2B C3B C4B 105.6(12)
C2B C3B H3B1 110.6
C4B C3B H3B1 110.6
C2B C3B H3B2 110.6
C4B C3B H3B2 110.6
H3B1 C3B H3B2 108.8
C3B C4B O1TB 106.4(10)
C3B C4B H4B1 110.4
O1TB C4B H4B1 110.4
C3B C4B H4B2 110.4
O1TB C4B H4B2 110.4
H4B1 C4B H4B2 108.6
C4C O1TC C1C 101.6(12)
O1TC C1C C2C 112.9(14)
O1TC C1C H1C1 109.0
C2C C1C H1C1 109.0
O1TC C1C H1C2 109.0
C2C C1C H1C2 109.0
H1C1 C1C H1C2 107.8
C1C C2C C3C 91.5(12)
C1C C2C H2C1 113.4
C3C C2C H2C1 113.4
C1C C2C H2C2 113.4
C3C C2C H2C2 113.4
H2C1 C2C H2C2 110.7
C4C C3C C2C 117.0(14)
C4C C3C H3C1 108.0
C2C C3C H3C1 108.0
C4C C3C H3C2 108.0
C2C C3C H3C2 108.0
H3C1 C3C H3C2 107.3
O1TC C4C C3C 99.5(13)
O1TC C4C H4C1 111.9
C3C C4C H4C1 111.9
O1TC C4C H4C2 111.9
C3C C4C H4C2 111.9
H4C1 C4C H4C2 109.6

loop_
_geom_bond_atom_site_label_1
_geom_bond_atom_site_label_2
_geom_bond_distance
P1 O12 1.4575(17)
P1 O11 1.5625(17)
P1 O3 1.5797(16)
P1 O1 1.5926(15)
P2 O22 1.4657(16)
P2 O21 1.4975(17)
P2 O2 1.6086(15)
P2 O1 1.6487(15)
P3 O32 1.4741(16)
P3 O31 1.4762(17)
P3 O2 1.6301(16)
P3 O3 1.6564(16)
O11 H11 0.83(2)
P11 N1 1.5854(18)
P11 C131 1.796(2)
P11 C121 1.797(2)
P11 C111 1.806(2)
P21 N1 1.5839(18)
P21 C21B 1.768(7)
P21 C211 1.789(2)
P21 C231 1.790(2)
P21 C221 1.822(3)
P31 N2 1.5868(18)
P31 C321 1.793(2)
P31 C331 1.802(2)
P31 C311 1.805(2)
P41 N2 1.5848(18)
P41 C421 1.793(2)
P41 C411 1.794(2)
P41 C431 1.798(2)
C111 C116 1.395(3)
C111 C112 1.405(3)
C112 C113 1.394(3)
C112 H112 0.9500
C113 C114 1.387(3)
C113 H113 0.9500
C114 C115 1.388(3)
C114 H114 0.9500
C115 C116 1.397(3)
C115 H115 0.9500
C116 H116 0.9500
C121 C122 1.398(3)
C121 C126 1.400(3)
C122 C123 1.392(3)
C122 H122 0.9500
C123 C124 1.390(3)
C123 H123 0.9500
C124 C125 1.386(3)
C124 H124 0.9500
C125 C126 1.389(3)
C125 H125 0.9500
C126 H126 0.9500
C131 C136 1.395(3)
C131 C132 1.396(3)
C132 C133 1.393(3)
C132 H132 0.9500
C133 C134 1.389(3)
C133 H133 0.9500
C134 C135 1.391(3)
C134 H134 0.9500
C135 C136 1.391(3)
C135 H135 0.9500
C136 H136 0.9500
C211 C212 1.400(3)
C211 C216 1.400(3)
C212 C213 1.392(3)
C212 H212 0.9500
C213 C214 1.393(3)
C213 H213 0.9500
C214 C215 1.384(4)
C214 H214 0.9500
C215 C216 1.388(3)
C215 H215 0.9500
C216 H216 0.9500
C221 C222 1.3900
C221 C226 1.3900
C222 C223 1.3900
C222 H222 0.9500
C223 C224 1.3900
C223 H223 0.9500
C224 C225 1.3900
C224 H224 0.9500
C225 C226 1.3900
C225 H225 0.9500
C226 H226 0.9500
C21B C22B 1.3900
C21B C26B 1.3900
C22B C23B 1.3900
C22B H22B 0.9500
C23B C24B 1.3900
C23B H23B 0.9500
C24B C25B 1.3900
C24B H24B 0.9500
C25B C26B 1.3900
C25B H25B 0.9500
C26B H26B 0.9500
C231 C236 1.394(3)
C231 C232 1.395(3)
C232 C233 1.388(3)
C232 H232 0.9500
C233 C234 1.392(3)
C233 H233 0.9500
C234 C235 1.379(3)
C234 H234 0.9500
C235 C236 1.395(3)
C235 H235 0.9500
C236 H236 0.9500
C311 C316 1.401(3)
C311 C312 1.404(3)
C312 C313 1.394(3)
C312 H312 0.9500
C313 C314 1.392(3)
C313 H313 0.9500
C314 C315 1.381(4)
C314 H314 0.9500
C315 C316 1.399(3)
C315 H315 0.9500
C316 H316 0.9500
C321 C322 1.397(3)
C321 C326 1.403(3)
C322 C323 1.392(3)
C322 H322 0.9500
C323 C324 1.390(3)
C323 H323 0.9500
C324 C325 1.396(3)
C324 H324 0.9500
C325 C326 1.385(3)
C325 H325 0.9500
C326 H326 0.9500
C331 C332 1.392(3)
C331 C336 1.398(3)
C332 C333 1.393(3)
C332 H332 0.9500
C333 C334 1.376(4)
C333 H333 0.9500
C334 C335 1.374(4)
C334 H334 0.9500
C335 C336 1.391(4)
C335 H335 0.9500
C336 H336 0.9500
C411 C416 1.395(3)
C411 C412 1.398(3)
C412 C413 1.390(3)
C412 H412 0.9500
C413 C414 1.387(3)
C413 H413 0.9500
C414 C415 1.390(3)
C414 H414 0.9500
C415 C416 1.392(3)
C415 H415 0.9500
C416 H416 0.9500
C421 C426 1.391(3)
C421 C422 1.411(3)
C422 C423 1.387(3)
C422 H422 0.9500
C423 C424 1.400(3)
C423 H423 0.9500
C424 C425 1.385(3)
C424 H424 0.9500
C425 C426 1.399(3)
C425 H425 0.9500
C426 H426 0.9500
C431 C432 1.395(3)
C431 C436 1.399(3)
C432 C433 1.391(3)
C432 H432 0.9500
C433 C434 1.388(4)
C433 H433 0.9500
C434 C435 1.385(3)
C434 H434 0.9500
C435 C436 1.392(3)
C435 H435 0.9500
C436 H436 0.9500
O1TA C1A 1.493(13)
O1TA C4A 1.531(13)
C1A C2A 1.578(13)
C1A H1A1 0.9900
C1A H1A2 0.9900
C2A C3A 1.418(14)
C2A H2A1 0.9900
C2A H2A2 0.9900
C3A C4A 1.477(11)
C3A H3A1 0.9900
C3A H3A2 0.9900
C4A H4A1 0.9900
C4A H4A2 0.9900
O1TB C1B 1.388(13)
O1TB C4B 1.556(14)
C1B C2B 1.481(15)
C1B H1B1 0.9900
C1B H1B2 0.9900
C2B C3B 1.436(19)
C2B H2B1 0.9900
C2B H2B2 0.9900
C3B C4B 1.526(17)
C3B H3B1 0.9900
C3B H3B2 0.9900
C4B H4B1 0.9900
C4B H4B2 0.9900
O1TC C4C 1.487(17)
O1TC C1C 1.521(18)
C1C C2C 1.540(18)
C1C H1C1 0.9900
C1C H1C2 0.9900
C2C C3C 1.58(2)
C2C H2C1 0.9900
C2C H2C2 0.9900
C3C C4C 1.537(19)
C3C H3C1 0.9900
C3C H3C2 0.9900
C4C H4C1 0.9900
C4C H4C2 0.9900

loop_
_geom_hbond_atom_site_label_D
_geom_hbond_atom_site_label_H
_geom_hbond_atom_site_label_A
_geom_hbond_distance_DH
_geom_hbond_distance_HA
_geom_hbond_distance_DA
_geom_hbond_angle_DHA
O11 H11 O21 0.83(2) 1.86(3) 2.614(2) 152(3)
